data_7062708
loop_
_publ_author_name
'Khoroshilova, Olesya V.'
'Borovkova, Kristina E.'
'Nikiforova, Lia R.'
'Salmova, Julia V.'
'Taraskin, Artem O.'
'Spiridonova, Daria V.'
'Vasilyev, Aleksander V.'

_publ_section_title
;
 TfOH-promoted multichannel transformations of trifluoromethyl side chain
 substituted thiophene and furan families to access antimicrobial agents
;
_journal_issue 39
_journal_name_full 'New Journal of Chemistry'
_journal_page_first 18492
_journal_page_last 18516
_journal_paper_doi 10.1039/D3NJ02990E
_journal_volume 47
_journal_year 2023
_chemical_formula_moiety 'C19 H13 F3 S'
_chemical_formula_sum 'C19 H13 F3 S'
_chemical_formula_weight 330.35
_space_group_crystal_system monoclinic
_space_group_IT_number 15
_space_group_name_Hall '-C 2yc'
_space_group_name_H-M_alt 'C 1 2/c 1'
_atom_sites_solution_hydrogens geom
_atom_sites_solution_primary dual
_audit_creation_date 2023-03-15
_audit_creation_method
;
Olex2 1.5
(compiled 2023.02.24 svn.rf166f9f3 for OlexSys, GUI svn.r6725)
;
_audit_update_record
;
2023-03-15 deposited with the CCDC.	2023-09-11 downloaded from the CCDC.
;
_cell_angle_alpha 90
_cell_angle_beta 101.3840(10)
_cell_angle_gamma 90
_cell_formula_units_Z 32
_cell_length_a 44.8162(4)
_cell_length_b 9.25160(10)
_cell_length_c 29.8662(2)
_cell_measurement_reflns_used 47275
_cell_measurement_temperature 100(2)
_cell_measurement_theta_max 76.6480
_cell_measurement_theta_min 2.9970
_cell_volume 12139.55(19)
_computing_cell_refinement 'CrysAlisPro 1.171.41.115a (Rigaku OD, 2021)'
_computing_data_collection 'CrysAlisPro 1.171.41.115a (Rigaku OD, 2021)'
_computing_data_reduction 'CrysAlisPro 1.171.41.115a (Rigaku OD, 2021)'
_computing_molecular_graphics 'Olex2 1.5 (Dolomanov et al., 2009)'
_computing_publication_material 'Olex2 1.5 (Dolomanov et al., 2009)'
_computing_structure_refinement 'SHELXL 2018/3 (Sheldrick, 2015)'
_computing_structure_solution 'SHELXT 2018/2 (Sheldrick, 2015)'
_diffrn_ambient_environment N~2~
_diffrn_ambient_temperature 100(2)
_diffrn_detector 'Hybrid Pixel Array Detector'
_diffrn_detector_area_resol_mean 10.0000
_diffrn_detector_type HyPix
_diffrn_measured_fraction_theta_full 0.999
_diffrn_measured_fraction_theta_max 0.999
_diffrn_measurement_details
;
List of Runs (angles in degrees, time in seconds):

  # Type    Start    End  Width  t~exp~   \w     \q     \k     \f   Frames
#--------------------------------------------------------------------------
  1  \w   -115.00 -33.00   0.50    2.70    --  -47.44 -64.00  54.00  164
  2  \w     52.00 116.00   0.50    2.70    --   47.44  64.00-169.00  128
  3  \w    -21.00  54.00   0.50    2.70    --   47.44 -64.00  54.00  150
  4  \w    -76.00 -51.00   0.50    9.00    -- -106.00  64.00-169.00   50
  5  \w   -171.00 -94.00   0.50    9.00    -- -106.00 -64.00  54.00  154
  6  \w    130.00 178.00   0.50    9.00    --  106.50  64.00-169.00   96
  7  \w     89.00 114.00   0.50    9.00    --  106.50  64.00-169.00   50
  8  \w     42.00  73.00   0.50    9.00    --  106.50 -64.00  54.00   62
  9  \w    -63.00  23.00   0.50    2.70    --  -47.44  64.00-169.00  172
 10  \w   -119.00 -74.00   0.50    2.70    --  -47.44-125.00-150.00   90
 11  \w     -8.00  28.00   0.50    2.70    --  -47.44  19.00 120.00   72
 12  \w    -94.00 -20.00   0.50    2.70    --  -47.44 125.00-180.00  148
 13  \w     50.00  95.00   0.50    2.70    --   47.44-125.00 -30.00   90
 14  \w   -122.00 -73.00   0.50    9.00    -- -106.00-125.00   0.00   98
 15  \w    -63.00 -33.00   0.50    9.00    -- -106.00  61.00 -90.00   60
 16  \w   -174.00-129.00   0.50    9.00    -- -106.00-125.00   0.00   90
 17  \w   -170.00-138.00   0.50    9.00    -- -106.00-125.00-150.00   64
 18  \w   -163.00 -89.00   0.50    9.00    -- -106.00 -61.00 120.00  148
 19  \w   -103.00 -77.00   0.50    9.00    -- -106.00-125.00-150.00   52
 20  \w    -70.00 -33.00   0.50    9.00    -- -106.00  61.00  30.00   74
 21  \w   -127.00 -67.00   0.50    9.00    -- -106.00 146.00-144.35  120
 22  \w   -108.00 -61.00   0.50    9.00    -- -106.00 112.00  18.38   94
 23  \w   -117.00 -69.00   0.50    9.00    -- -106.00 133.00  46.08   96
 24  \w   -177.00-104.00   0.50    9.00    -- -106.00 -94.00 150.00  146
 25  \w    -81.00 -36.00   0.50    9.00    -- -106.00 125.00 -30.00   90
 26  \w    -70.00 -39.00   0.50    9.00    -- -106.00  61.00 -30.00   62
 27  \w   -127.00 -73.00   0.50    9.00    -- -106.00 146.00 135.35  108
 28  \w   -112.00 -46.00   0.50    9.00    -- -106.00 125.00  30.00  132
 29  \w     85.00 111.00   0.50    9.00    --  106.50-125.00-150.00   52
 30  \w     39.00  80.00   0.50    9.00    --  106.50-125.00-150.00   82
 31  \w     85.00 170.00   0.50    9.00    --  106.50 125.00 -90.00  170
 32  \w     40.00  70.00   0.50    9.00    --  106.50 -61.00 -60.00   60
 33  \w     91.00 176.00   0.50    9.00    --  106.50  61.00-150.00  170
 34  \w     94.00 172.00   0.50    9.00    --  106.50  30.00 -30.00  156
 35  \w     37.00 109.00   0.50    9.00    --  106.50-120.00  28.41  144
 36  \w     86.00 111.00   0.50    9.00    --  106.50-125.00 -60.00   50
 37  \w     80.00 105.00   0.50    9.00    --  106.50 -94.00  90.00   50
 38  \w     38.00  63.00   0.50    9.00    --  106.50 -61.00  90.00   50
 39  \w     48.00  74.00   0.50    9.00    --  106.50 -94.00-120.00   52
 40  \w     58.00  90.00   0.50    9.00    --  106.50-125.00 -90.00   64
 41  \w     86.00 111.00   0.50    9.00    --  106.50-125.00  60.00   50
 42  \w     46.00  73.00   0.50    9.00    --  106.50-125.00  60.00   54
;
_diffrn_measurement_device 'four-circle diffractometer'
_diffrn_measurement_device_type 'XtaLAB Synergy, Single source at home/near, HyPix'
_diffrn_measurement_method '\w scans'
_diffrn_orient_matrix_type 'CrysAlisPro convention (1999,Acta A55,543-557)'
_diffrn_orient_matrix_UB_11 -0.0343188000
_diffrn_orient_matrix_UB_12 -0.0034124000
_diffrn_orient_matrix_UB_13 -0.0207205000
_diffrn_orient_matrix_UB_21 -0.0054917000
_diffrn_orient_matrix_UB_22 0.1198969000
_diffrn_orient_matrix_UB_23 0.0332750000
_diffrn_orient_matrix_UB_31 0.0046429000
_diffrn_orient_matrix_UB_32 0.1154883000
_diffrn_orient_matrix_UB_33 -0.0351192000
_diffrn_radiation_monochromator mirror
_diffrn_radiation_probe x-ray
_diffrn_radiation_type 'Cu K\a'
_diffrn_radiation_wavelength 1.54184
_diffrn_reflns_av_R_equivalents 0.0324
_diffrn_reflns_av_unetI/netI 0.0177
_diffrn_reflns_Laue_measured_fraction_full 0.999
_diffrn_reflns_Laue_measured_fraction_max 0.999
_diffrn_reflns_limit_h_max 54
_diffrn_reflns_limit_h_min -54
_diffrn_reflns_limit_k_max 11
_diffrn_reflns_limit_k_min -10
_diffrn_reflns_limit_l_max 36
_diffrn_reflns_limit_l_min -36
_diffrn_reflns_number 77853
_diffrn_reflns_point_group_measured_fraction_full 0.999
_diffrn_reflns_point_group_measured_fraction_max 0.999
_diffrn_reflns_theta_full 67.684
_diffrn_reflns_theta_max 69.993
_diffrn_reflns_theta_min 3.019
_diffrn_source 'micro-focus sealed X-ray tube'
_diffrn_source_type 'PhotonJet (Cu) X-ray Source'
_exptl_absorpt_coefficient_mu 2.156
_exptl_absorpt_correction_T_max 1.00000
_exptl_absorpt_correction_T_min 0.67962
_exptl_absorpt_correction_type multi-scan
_exptl_absorpt_process_details
;
CrysAlisPro 1.171.41.115a (Rigaku Oxford Diffraction, 2021)
Empirical absorption correction using spherical harmonics,
implemented in SCALE3 ABSPACK scaling algorithm.
;
_exptl_crystal_colour colourless
_exptl_crystal_colour_primary colourless
_exptl_crystal_density_diffrn 1.446
_exptl_crystal_description prism
_exptl_crystal_F_000 5440
_exptl_crystal_size_max 0.48
_exptl_crystal_size_mid 0.1
_exptl_crystal_size_min 0.06
_refine_diff_density_max 0.283
_refine_diff_density_min -0.235
_refine_diff_density_rms 0.046
_refine_ls_extinction_method none
_refine_ls_goodness_of_fit_ref 1.033
_refine_ls_hydrogen_treatment constr
_refine_ls_matrix_type full
_refine_ls_number_parameters 833
_refine_ls_number_reflns 11500
_refine_ls_number_restraints 0
_refine_ls_restrained_S_all 1.033
_refine_ls_R_factor_all 0.0344
_refine_ls_R_factor_gt 0.0325
_refine_ls_shift/su_max 0.000
_refine_ls_shift/su_mean 0.000
_refine_ls_structure_factor_coef Fsqd
_refine_ls_weighting_details 'w=1/[\s^2^(Fo^2^)+(0.0595P)^2^+6.3651P] where P=(Fo^2^+2Fc^2^)/3'
_refine_ls_weighting_scheme calc
_refine_ls_wR_factor_gt 0.0963
_refine_ls_wR_factor_ref 0.0980
_reflns_Friedel_coverage 0.000
_reflns_number_gt 10689
_reflns_number_total 11500
_reflns_threshold_expression 'I > 2\s(I)'
_cod_data_source_file d3nj02990e2.cif
_cod_data_source_block 19319_okl910
_cod_depositor_comments 'Adding full bibliography for 7062703--7062708.cif.'
_cod_original_cell_volume 12139.54(19)
_cod_database_code 7062708
_shelx_shelxl_version_number 2018/3
_chemical_oxdiff_formula 'C19 H13 F3 S1'
_shelx_space_group_comment
;
The symmetry employed for this shelxl refinement is uniquely defined
by the following loop, which should always be used as a source of
symmetry information in preference to the above space-group names.
They are only intended as comments.
;
_shelx_estimated_absorpt_t_max 0.882
_shelx_estimated_absorpt_t_min 0.424
_olex2_refinement_description
;
1. Fixed Uiso
 At 1.2 times of:
  All C(H) groups
 At 1.5 times of:
  All C(H,H,H) groups
2.a Ternary CH refined with riding coordinates:
 C6(H6), C6A(H6A), C6B(H6B), C6C(H6C)
2.b Aromatic/amide H refined with riding coordinates:
 C2(H2), C8(H8), C9(H9), C10(H10), C11(H11), C13(H13), C14(H14), C16(H16),
 C17(H17), C2A(H2A), C8A(H8A), C9A(H9A), C10A(H10A), C11A(H11A), C13A(H13A),
 C14A(H14A), C16A(H16A), C17A(H17A), C2B(H2B), C8B(H8B), C9B(H9B), C10B(H10B),
 C11B(H11B), C13B(H13B), C14B(H14B), C16B(H16B), C17B(H17B), C2C(H2C), C8C(H8C),
  C9C(H9C), C10C(H10C), C11C(H11C), C13C(H13C), C14C(H14C), C16C(H16C),
 C17C(H17C)
2.c Idealised Me refined as rotating group:
 C18(H18A,H18B,H18C), C18A(H18D,H18E,H18F), C18B(H18G,H18H,H18I), C18C(H18J,
 H18K,H18L)
;
_olex2_submission_special_instructions 'No special instructions were received'
_oxdiff_exptl_absorpt_empirical_details
;
Empirical correction (ABSPACK) includes:
- Absorption correction using spherical harmonics
- Frame scaling
;
_oxdiff_exptl_absorpt_empirical_full_max 2.301
_oxdiff_exptl_absorpt_empirical_full_min 0.529

loop_
_space_group_symop_operation_xyz
'x, y, z'
'-x, y, -z+1/2'
'x+1/2, y+1/2, z'
'-x+1/2, y+1/2, -z+1/2'
'-x, -y, -z'
'x, -y, z-1/2'
'-x+1/2, -y+1/2, -z'
'x+1/2, -y+1/2, z-1/2'

loop_
_atom_site_label
_atom_site_type_symbol
_atom_site_fract_x
_atom_site_fract_y
_atom_site_fract_z
_atom_site_U_iso_or_equiv
_atom_site_adp_type
_atom_site_occupancy
_atom_site_site_symmetry_order
_atom_site_calc_flag
_atom_site_refinement_flags_posn
_atom_site_refinement_flags_adp
_atom_site_refinement_flags_occupancy
_atom_site_disorder_assembly
_atom_site_disorder_group
S1 S 0.16293(2) 0.60715(3) 0.66054(2) 0.02230(8) Uani 1 1 d . . . . .
F1 F 0.23793(2) 0.47955(8) 0.62705(3) 0.03390(18) Uani 1 1 d . . . . .
F2 F 0.25657(2) 0.67883(9) 0.60738(3) 0.03487(18) Uani 1 1 d . . . . .
F3 F 0.23534(2) 0.67346(9) 0.66615(3) 0.03373(17) Uani 1 1 d . . . . .
C1 C 0.13258(3) 0.49298(12) 0.63870(4) 0.0215(2) Uani 1 1 d . . . . .
C2 C 0.13335(3) 0.44941(12) 0.59492(4) 0.0224(2) Uani 1 1 d . . . . .
H2 H 0.118697 0.387566 0.577158 0.027 Uiso 1 1 calc R U . . .
C3 C 0.15883(3) 0.50857(12) 0.57958(4) 0.0215(2) Uani 1 1 d . . . . .
C4 C 0.17230(3) 0.50306(13) 0.53861(4) 0.0231(2) Uani 1 1 d . . . . .
C5 C 0.19825(3) 0.59148(13) 0.54620(4) 0.0246(2) Uani 1 1 d . . . . .
C6 C 0.20287(3) 0.65993(13) 0.59379(4) 0.0237(2) Uani 1 1 d . . . . .
H6 H 0.200497 0.767239 0.591093 0.028 Uiso 1 1 calc R U . . .
C7 C 0.17646(3) 0.59545(12) 0.61111(4) 0.0219(2) Uani 1 1 d . . . . .
C8 C 0.16373(3) 0.42829(14) 0.49769(4) 0.0272(3) Uani 1 1 d . . . . .
H8 H 0.146270 0.367732 0.492455 0.033 Uiso 1 1 calc R U . . .
C9 C 0.18150(3) 0.44462(15) 0.46448(4) 0.0316(3) Uani 1 1 d . . . . .
H9 H 0.176156 0.393539 0.436447 0.038 Uiso 1 1 calc R U . . .
C10 C 0.20674(3) 0.53392(15) 0.47174(4) 0.0335(3) Uani 1 1 d . . . . .
H10 H 0.218266 0.544640 0.448446 0.040 Uiso 1 1 calc R U . . .
C11 C 0.21555(3) 0.60883(14) 0.51304(5) 0.0299(3) Uani 1 1 d . . . . .
H11 H 0.232938 0.669873 0.518095 0.036 Uiso 1 1 calc R U . . .
C12 C 0.10981(3) 0.45821(12) 0.66648(4) 0.0209(2) Uani 1 1 d . . . . .
C13 C 0.11661(3) 0.46534(12) 0.71413(4) 0.0227(2) Uani 1 1 d . . . . .
H13 H 0.136630 0.489633 0.729416 0.027 Uiso 1 1 calc R U . . .
C14 C 0.09430(3) 0.43715(12) 0.73936(4) 0.0240(2) Uani 1 1 d . . . . .
H14 H 0.099341 0.442660 0.771735 0.029 Uiso 1 1 calc R U . . .
C15 C 0.06475(3) 0.40107(13) 0.71819(4) 0.0246(2) Uani 1 1 d . . . . .
C16 C 0.05823(3) 0.39113(13) 0.67062(4) 0.0253(2) Uani 1 1 d . . . . .
H16 H 0.038355 0.364021 0.655454 0.030 Uiso 1 1 calc R U . . .
C17 C 0.08023(3) 0.42009(13) 0.64511(4) 0.0240(2) Uani 1 1 d . . . . .
H17 H 0.075152 0.413980 0.612749 0.029 Uiso 1 1 calc R U . . .
C18 C 0.04027(3) 0.37503(15) 0.74541(5) 0.0321(3) Uani 1 1 d . . . . .
H18A H 0.031260 0.467582 0.751626 0.048 Uiso 1 1 calc R U . . .
H18B H 0.049179 0.327859 0.774341 0.048 Uiso 1 1 calc R U . . .
H18C H 0.024464 0.312713 0.727939 0.048 Uiso 1 1 calc R U . . .
C19 C 0.23317(3) 0.62286(13) 0.62349(4) 0.0263(3) Uani 1 1 d . . . . .
S1A S 0.40645(2) 0.62804(3) 0.65972(2) 0.02559(8) Uani 1 1 d . . . . .
F1A F 0.48273(2) 0.76699(8) 0.63343(3) 0.03711(19) Uani 1 1 d . . . . .
F2A F 0.50308(2) 0.57437(9) 0.61231(3) 0.03865(19) Uani 1 1 d . . . . .
F3A F 0.48039(2) 0.56713(9) 0.66961(3) 0.03879(19) Uani 1 1 d . . . . .
C1A C 0.37730(3) 0.74944(13) 0.63805(4) 0.0243(2) Uani 1 1 d . . . . .
C2A C 0.38035(3) 0.80264(13) 0.59625(4) 0.0249(2) Uani 1 1 d . . . . .
H2A H 0.366811 0.870453 0.579043 0.030 Uiso 1 1 calc R U . . .
C3A C 0.40621(3) 0.74388(13) 0.58186(4) 0.0240(2) Uani 1 1 d . . . . .
C4A C 0.42060(3) 0.75163(13) 0.54191(4) 0.0257(2) Uani 1 1 d . . . . .
C5A C 0.44580(3) 0.65836(13) 0.54942(4) 0.0267(3) Uani 1 1 d . . . . .
C6A C 0.44916(3) 0.58608(13) 0.59631(4) 0.0268(3) Uani 1 1 d . . . . .
H6A H 0.446958 0.478881 0.592850 0.032 Uiso 1 1 calc R U . . .
C7A C 0.42225(3) 0.64905(13) 0.61261(4) 0.0249(2) Uani 1 1 d . . . . .
C8A C 0.41324(3) 0.83045(14) 0.50148(4) 0.0291(3) Uani 1 1 d . . . . .
H8A H 0.396337 0.894509 0.496257 0.035 Uiso 1 1 calc R U . . .
C9A C 0.43137(3) 0.81269(15) 0.46885(4) 0.0333(3) Uani 1 1 d . . . . .
H9A H 0.426866 0.866583 0.441267 0.040 Uiso 1 1 calc R U . . .
C10A C 0.45577(3) 0.71811(16) 0.47592(5) 0.0354(3) Uani 1 1 d . . . . .
H10A H 0.467442 0.706225 0.452862 0.042 Uiso 1 1 calc R U . . .
C11A C 0.46347(3) 0.63947(15) 0.51680(5) 0.0327(3) Uani 1 1 d . . . . .
H11A H 0.480330 0.575181 0.521885 0.039 Uiso 1 1 calc R U . . .
C12A C 0.35374(3) 0.78305(13) 0.66433(4) 0.0236(2) Uani 1 1 d . . . . .
C13A C 0.34640(3) 0.68663(13) 0.69649(4) 0.0282(3) Uani 1 1 d . . . . .
H13A H 0.356894 0.597131 0.701808 0.034 Uiso 1 1 calc R U . . .
C14A C 0.32394(3) 0.72038(14) 0.72070(4) 0.0307(3) Uani 1 1 d . . . . .
H14A H 0.319303 0.653425 0.742460 0.037 Uiso 1 1 calc R U . . .
C15A C 0.30801(3) 0.85040(14) 0.71380(4) 0.0286(3) Uani 1 1 d . . . . .
C16A C 0.31548(3) 0.94680(13) 0.68194(4) 0.0286(3) Uani 1 1 d . . . . .
H16A H 0.304968 1.036278 0.676718 0.034 Uiso 1 1 calc R U . . .
C17A C 0.33805(3) 0.91426(13) 0.65768(4) 0.0268(3) Uani 1 1 d . . . . .
H17A H 0.342875 0.982040 0.636300 0.032 Uiso 1 1 calc R U . . .
C18A C 0.28368(3) 0.88643(16) 0.74032(5) 0.0362(3) Uani 1 1 d . . . . .
H18D H 0.291800 0.954791 0.764756 0.054 Uiso 1 1 calc R U . . .
H18E H 0.277163 0.797907 0.753649 0.054 Uiso 1 1 calc R U . . .
H18F H 0.266233 0.930039 0.719795 0.054 Uiso 1 1 calc R U . . .
C19A C 0.47887(3) 0.62356(13) 0.62782(5) 0.0302(3) Uani 1 1 d . . . . .
S1B S 0.41573(2) 0.13742(3) 0.65198(2) 0.02394(8) Uani 1 1 d . . . . .
F1B F 0.49063(2) 0.27149(8) 0.61713(3) 0.03554(18) Uani 1 1 d . . . . .
F2B F 0.50819(2) 0.07272(9) 0.59508(3) 0.03475(18) Uani 1 1 d . . . . .
F3B F 0.48789(2) 0.07514(8) 0.65484(2) 0.03226(17) Uani 1 1 d . . . . .
C1B C 0.38498(3) 0.25149(12) 0.63201(4) 0.0225(2) Uani 1 1 d . . . . .
C2B C 0.38497(3) 0.29860(13) 0.58829(4) 0.0230(2) Uani 1 1 d . . . . .
H2B H 0.370006 0.361041 0.571479 0.028 Uiso 1 1 calc R U . . .
C3B C 0.41012(3) 0.24223(12) 0.57144(4) 0.0223(2) Uani 1 1 d . . . . .
C4B C 0.42301(3) 0.25380(13) 0.53002(4) 0.0228(2) Uani 1 1 d . . . . .
C5B C 0.44955(3) 0.16937(13) 0.53638(4) 0.0240(2) Uani 1 1 d . . . . .
C6B C 0.45476(3) 0.09482(13) 0.58312(4) 0.0244(2) Uani 1 1 d . . . . .
H6B H 0.452492 -0.012150 0.578981 0.029 Uiso 1 1 calc R U . . .
C7B C 0.42837(3) 0.15429(13) 0.60184(4) 0.0234(2) Uani 1 1 d . . . . .
C8B C 0.41360(3) 0.33149(14) 0.48989(4) 0.0258(2) Uani 1 1 d . . . . .
H8B H 0.395575 0.388158 0.485408 0.031 Uiso 1 1 calc R U . . .
C9B C 0.43125(3) 0.32429(14) 0.45629(4) 0.0284(3) Uani 1 1 d . . . . .
H9B H 0.425225 0.377148 0.428716 0.034 Uiso 1 1 calc R U . . .
C10B C 0.45746(3) 0.24101(14) 0.46267(4) 0.0290(3) Uani 1 1 d . . . . .
H10B H 0.469189 0.237664 0.439448 0.035 Uiso 1 1 calc R U . . .
C11B C 0.46687(3) 0.16162(14) 0.50299(4) 0.0273(3) Uani 1 1 d . . . . .
H11B H 0.484742 0.103890 0.507236 0.033 Uiso 1 1 calc R U . . .
C12B C 0.36295(3) 0.28410(12) 0.66112(4) 0.0222(2) Uani 1 1 d . . . . .
C13B C 0.37068(3) 0.27448(12) 0.70874(4) 0.0233(2) Uani 1 1 d . . . . .
H13B H 0.390883 0.249614 0.723032 0.028 Uiso 1 1 calc R U . . .
C14B C 0.34912(3) 0.30090(12) 0.73530(4) 0.0248(2) Uani 1 1 d . . . . .
H14B H 0.354877 0.294321 0.767600 0.030 Uiso 1 1 calc R U . . .
C15B C 0.31923(3) 0.33684(13) 0.71565(4) 0.0248(2) Uani 1 1 d . . . . .
C16B C 0.31181(3) 0.34945(13) 0.66822(4) 0.0263(2) Uani 1 1 d . . . . .
H16B H 0.291703 0.376369 0.654035 0.032 Uiso 1 1 calc R U . . .
C17B C 0.33316(3) 0.32351(13) 0.64138(4) 0.0248(2) Uani 1 1 d . . . . .
H17B H 0.327483 0.332638 0.609141 0.030 Uiso 1 1 calc R U . . .
C18B C 0.29531(3) 0.35794(15) 0.74422(4) 0.0319(3) Uani 1 1 d . . . . .
H18G H 0.286082 0.264521 0.748886 0.048 Uiso 1 1 calc R U . . .
H18H H 0.279572 0.423885 0.728451 0.048 Uiso 1 1 calc R U . . .
H18I H 0.304748 0.399137 0.773866 0.048 Uiso 1 1 calc R U . . .
C19B C 0.48532(3) 0.12920(13) 0.61257(4) 0.0273(3) Uani 1 1 d . . . . .
S1C S 0.16034(2) 0.11413(3) 0.65254(2) 0.02715(8) Uani 1 1 d . . . . .
F1C F 0.23747(2) -0.01965(8) 0.62351(3) 0.0410(2) Uani 1 1 d . . . . .
F2C F 0.25567(2) 0.17726(9) 0.60121(3) 0.03892(19) Uani 1 1 d . . . . .
F3C F 0.23433(2) 0.17891(9) 0.65999(3) 0.03808(19) Uani 1 1 d . . . . .
C1C C 0.13075(3) -0.00570(12) 0.63124(4) 0.0244(2) Uani 1 1 d . . . . .
C2C C 0.13322(3) -0.05857(13) 0.58914(4) 0.0239(2) Uani 1 1 d . . . . .
H2C H 0.119438 -0.125790 0.572127 0.029 Uiso 1 1 calc R U . . .
C3C C 0.15891(3) -0.00035(12) 0.57417(4) 0.0236(2) Uani 1 1 d . . . . .
C4C C 0.17269(3) -0.00813(13) 0.53349(4) 0.0239(2) Uani 1 1 d . . . . .
C5C C 0.19825(3) 0.08316(13) 0.54073(4) 0.0259(2) Uani 1 1 d . . . . .
C6C C 0.20206(3) 0.15632(13) 0.58753(4) 0.0274(3) Uani 1 1 d . . . . .
H6C H 0.199480 0.263257 0.583699 0.033 Uiso 1 1 calc R U . . .
C7C C 0.17551(3) 0.09286(13) 0.60477(4) 0.0258(2) Uani 1 1 d . . . . .
C8C C 0.16448(3) -0.08492(14) 0.49293(4) 0.0266(3) Uani 1 1 d . . . . .
H8C H 0.147165 -0.146397 0.487880 0.032 Uiso 1 1 calc R U . . .
C9C C 0.18232(3) -0.06957(14) 0.45972(4) 0.0300(3) Uani 1 1 d . . . . .
H9C H 0.177098 -0.121472 0.431820 0.036 Uiso 1 1 calc R U . . .
C10C C 0.20758(3) 0.02071(15) 0.46705(5) 0.0314(3) Uani 1 1 d . . . . .
H10C H 0.219411 0.029799 0.444085 0.038 Uiso 1 1 calc R U . . .
C11C C 0.21583(3) 0.09835(14) 0.50774(5) 0.0304(3) Uani 1 1 d . . . . .
H11C H 0.233096 0.160134 0.512661 0.036 Uiso 1 1 calc R U . . .
C12C C 0.10738(3) -0.03862(13) 0.65806(4) 0.0246(2) Uani 1 1 d . . . . .
C13C C 0.10015(3) 0.05820(13) 0.69022(4) 0.0299(3) Uani 1 1 d . . . . .
H13C H 0.110550 0.148000 0.695289 0.036 Uiso 1 1 calc R U . . .
C14C C 0.07790(3) 0.02401(14) 0.71476(4) 0.0321(3) Uani 1 1 d . . . . .
H14C H 0.073342 0.091036 0.736552 0.039 Uiso 1 1 calc R U . . .
C15C C 0.06207(3) -0.10626(14) 0.70825(4) 0.0288(3) Uani 1 1 d . . . . .
C16C C 0.06934(3) -0.20259(13) 0.67608(4) 0.0279(3) Uani 1 1 d . . . . .
H16C H 0.058854 -0.292168 0.670972 0.034 Uiso 1 1 calc R U . . .
C17C C 0.09163(3) -0.16953(13) 0.65146(4) 0.0256(2) Uani 1 1 d . . . . .
H17C H 0.096248 -0.236900 0.629807 0.031 Uiso 1 1 calc R U . . .
C18C C 0.03813(3) -0.14343(16) 0.73539(5) 0.0371(3) Uani 1 1 d . . . . .
H18J H 0.020447 -0.185882 0.715087 0.056 Uiso 1 1 calc R U . . .
H18K H 0.031910 -0.055533 0.749408 0.056 Uiso 1 1 calc R U . . .
H18L H 0.046466 -0.213059 0.759335 0.056 Uiso 1 1 calc R U . . .
C19C C 0.23233(3) 0.12259(13) 0.61808(5) 0.0313(3) Uani 1 1 d . . . . .

loop_
_atom_site_aniso_label
_atom_site_aniso_U_11
_atom_site_aniso_U_22
_atom_site_aniso_U_33
_atom_site_aniso_U_23
_atom_site_aniso_U_13
_atom_site_aniso_U_12
S1 0.01990(14) 0.02356(15) 0.02326(14) -0.00498(10) 0.00383(11) -0.00181(10)
F1 0.0278(4) 0.0245(4) 0.0453(4) -0.0005(3) -0.0030(3) 0.0049(3)
F2 0.0218(4) 0.0374(4) 0.0469(4) -0.0066(3) 0.0104(3) -0.0065(3)
F3 0.0269(4) 0.0395(4) 0.0332(4) -0.0094(3) 0.0021(3) -0.0043(3)
C1 0.0193(5) 0.0200(5) 0.0239(5) -0.0006(4) 0.0007(4) 0.0004(4)
C2 0.0206(5) 0.0229(5) 0.0226(5) -0.0008(4) 0.0014(4) -0.0006(4)
C3 0.0213(5) 0.0201(5) 0.0221(5) 0.0003(4) 0.0021(4) 0.0027(4)
C4 0.0222(6) 0.0227(6) 0.0239(6) 0.0033(4) 0.0035(4) 0.0054(4)
C5 0.0244(6) 0.0225(6) 0.0268(6) 0.0036(5) 0.0052(5) 0.0066(5)
C6 0.0226(6) 0.0192(5) 0.0299(6) -0.0004(5) 0.0069(5) 0.0005(4)
C7 0.0203(5) 0.0205(5) 0.0247(6) 0.0001(4) 0.0037(4) 0.0029(4)
C8 0.0273(6) 0.0295(6) 0.0235(6) 0.0011(5) 0.0017(5) 0.0049(5)
C9 0.0356(7) 0.0359(7) 0.0226(6) 0.0024(5) 0.0045(5) 0.0117(6)
C10 0.0341(7) 0.0402(7) 0.0287(6) 0.0078(5) 0.0125(5) 0.0127(6)
C11 0.0268(6) 0.0302(6) 0.0343(7) 0.0071(5) 0.0102(5) 0.0047(5)
C12 0.0209(5) 0.0184(5) 0.0228(5) 0.0006(4) 0.0028(4) 0.0016(4)
C13 0.0210(5) 0.0216(5) 0.0238(5) -0.0008(4) 0.0007(4) 0.0011(4)
C14 0.0283(6) 0.0227(5) 0.0206(5) 0.0005(4) 0.0037(4) 0.0035(4)
C15 0.0244(6) 0.0208(5) 0.0296(6) 0.0035(5) 0.0076(5) 0.0027(4)
C16 0.0197(5) 0.0263(6) 0.0285(6) 0.0026(5) 0.0015(5) -0.0001(4)
C17 0.0239(6) 0.0248(6) 0.0222(5) 0.0014(4) 0.0015(4) -0.0002(5)
C18 0.0281(6) 0.0370(7) 0.0337(7) 0.0048(5) 0.0119(5) 0.0021(5)
C19 0.0233(6) 0.0227(6) 0.0333(6) -0.0043(5) 0.0063(5) -0.0020(5)
S1A 0.02815(16) 0.02264(15) 0.02522(15) 0.00468(10) 0.00340(11) -0.00086(11)
F1A 0.0333(4) 0.0258(4) 0.0463(5) 0.0009(3) -0.0066(3) -0.0057(3)
F2A 0.0257(4) 0.0379(4) 0.0521(5) 0.0082(4) 0.0070(3) 0.0032(3)
F3A 0.0336(4) 0.0422(4) 0.0376(4) 0.0130(3) -0.0003(3) 0.0023(3)
C1A 0.0256(6) 0.0213(5) 0.0241(6) -0.0009(4) 0.0004(5) -0.0048(4)
C2A 0.0242(6) 0.0251(6) 0.0232(6) 0.0009(5) -0.0006(4) -0.0026(5)
C3A 0.0243(6) 0.0224(6) 0.0235(6) -0.0008(4) 0.0003(4) -0.0045(5)
C4A 0.0247(6) 0.0262(6) 0.0249(6) -0.0029(5) 0.0019(5) -0.0083(5)
C5A 0.0261(6) 0.0242(6) 0.0288(6) -0.0027(5) 0.0026(5) -0.0077(5)
C6A 0.0270(6) 0.0208(6) 0.0320(6) 0.0002(5) 0.0047(5) -0.0027(5)
C7A 0.0254(6) 0.0215(6) 0.0263(6) 0.0002(5) 0.0016(5) -0.0054(5)
C8A 0.0287(6) 0.0317(6) 0.0249(6) -0.0003(5) 0.0001(5) -0.0066(5)
C9A 0.0358(7) 0.0387(7) 0.0245(6) -0.0012(5) 0.0032(5) -0.0131(6)
C10A 0.0347(7) 0.0417(8) 0.0314(7) -0.0065(6) 0.0107(5) -0.0139(6)
C11A 0.0295(7) 0.0325(7) 0.0371(7) -0.0057(5) 0.0091(5) -0.0068(5)
C12A 0.0246(6) 0.0230(6) 0.0215(5) -0.0016(4) 0.0002(4) -0.0057(5)
C13A 0.0331(6) 0.0233(6) 0.0279(6) 0.0010(5) 0.0049(5) -0.0029(5)
C14A 0.0360(7) 0.0289(6) 0.0277(6) 0.0009(5) 0.0074(5) -0.0082(5)
C15A 0.0282(6) 0.0320(6) 0.0245(6) -0.0075(5) 0.0026(5) -0.0068(5)
C16A 0.0300(6) 0.0255(6) 0.0284(6) -0.0021(5) 0.0012(5) -0.0006(5)
C17A 0.0300(6) 0.0242(6) 0.0248(6) 0.0009(5) 0.0019(5) -0.0046(5)
C18A 0.0345(7) 0.0415(8) 0.0337(7) -0.0084(6) 0.0097(6) -0.0054(6)
C19A 0.0273(6) 0.0257(6) 0.0360(7) 0.0062(5) 0.0024(5) -0.0005(5)
S1B 0.02264(15) 0.02459(15) 0.02359(15) 0.00502(10) 0.00214(11) 0.00209(10)
F1B 0.0305(4) 0.0253(4) 0.0452(4) 0.0014(3) -0.0061(3) -0.0037(3)
F2B 0.0227(4) 0.0409(4) 0.0402(4) 0.0075(3) 0.0051(3) 0.0086(3)
F3B 0.0287(4) 0.0349(4) 0.0304(4) 0.0061(3) -0.0009(3) 0.0053(3)
C1B 0.0205(5) 0.0215(5) 0.0235(6) 0.0008(4) -0.0007(4) -0.0007(4)
C2B 0.0196(5) 0.0249(6) 0.0229(6) 0.0006(4) 0.0000(4) 0.0009(4)
C3B 0.0208(5) 0.0219(5) 0.0227(5) -0.0003(4) 0.0004(4) -0.0024(4)
C4B 0.0209(5) 0.0229(5) 0.0234(6) -0.0019(4) 0.0014(4) -0.0029(4)
C5B 0.0234(6) 0.0215(6) 0.0255(6) -0.0020(5) 0.0009(4) -0.0028(4)
C6B 0.0233(6) 0.0210(5) 0.0278(6) 0.0013(5) 0.0025(5) 0.0008(5)
C7B 0.0214(6) 0.0219(5) 0.0256(6) 0.0005(4) 0.0013(5) -0.0014(4)
C8B 0.0229(6) 0.0282(6) 0.0246(6) 0.0001(5) 0.0003(5) -0.0003(5)
C9B 0.0294(6) 0.0329(6) 0.0215(6) 0.0001(5) 0.0016(5) -0.0053(5)
C10B 0.0271(6) 0.0342(7) 0.0265(6) -0.0054(5) 0.0069(5) -0.0060(5)
C11B 0.0231(6) 0.0270(6) 0.0316(6) -0.0053(5) 0.0048(5) -0.0012(5)
C12B 0.0228(6) 0.0198(5) 0.0234(6) -0.0003(4) 0.0029(4) -0.0027(4)
C13B 0.0220(5) 0.0215(5) 0.0242(6) 0.0027(4) -0.0007(4) -0.0020(4)
C14B 0.0296(6) 0.0229(5) 0.0211(5) 0.0003(4) 0.0028(5) -0.0053(5)
C15B 0.0267(6) 0.0198(5) 0.0284(6) -0.0012(5) 0.0068(5) -0.0035(5)
C16B 0.0218(6) 0.0266(6) 0.0290(6) -0.0009(5) 0.0011(5) -0.0005(5)
C17B 0.0253(6) 0.0256(6) 0.0218(5) 0.0005(4) 0.0006(4) -0.0003(5)
C18B 0.0315(7) 0.0347(7) 0.0313(6) -0.0010(5) 0.0107(5) -0.0025(5)
C19B 0.0237(6) 0.0246(6) 0.0321(6) 0.0035(5) 0.0022(5) 0.0032(5)
S1C 0.03173(17) 0.02242(15) 0.02515(15) -0.00298(11) 0.00036(12) -0.00105(11)
F1C 0.0370(4) 0.0229(4) 0.0536(5) -0.0014(3) -0.0140(4) 0.0029(3)
F2C 0.0257(4) 0.0368(4) 0.0516(5) -0.0091(4) 0.0012(3) -0.0068(3)
F3C 0.0369(4) 0.0347(4) 0.0372(4) -0.0064(3) -0.0059(3) -0.0051(3)
C1C 0.0274(6) 0.0196(5) 0.0237(6) 0.0017(4) -0.0011(5) 0.0040(4)
C2C 0.0237(6) 0.0219(5) 0.0237(6) 0.0008(4) -0.0011(4) 0.0001(4)
C3C 0.0232(6) 0.0204(5) 0.0247(6) 0.0018(4) -0.0013(4) 0.0029(4)
C4C 0.0220(6) 0.0218(5) 0.0262(6) 0.0038(5) 0.0004(4) 0.0031(4)
C5C 0.0240(6) 0.0208(6) 0.0302(6) 0.0042(5) -0.0007(5) 0.0034(5)
C6C 0.0273(6) 0.0194(5) 0.0334(6) 0.0004(5) 0.0008(5) -0.0009(5)
C7C 0.0260(6) 0.0207(6) 0.0282(6) 0.0007(5) -0.0011(5) 0.0021(5)
C8C 0.0232(6) 0.0278(6) 0.0269(6) 0.0021(5) 0.0003(5) 0.0010(5)
C9C 0.0289(6) 0.0337(7) 0.0263(6) 0.0026(5) 0.0024(5) 0.0058(5)
C10C 0.0267(6) 0.0358(7) 0.0324(7) 0.0082(5) 0.0074(5) 0.0063(5)
C11C 0.0237(6) 0.0276(6) 0.0391(7) 0.0080(5) 0.0042(5) 0.0008(5)
C12C 0.0274(6) 0.0231(6) 0.0214(5) 0.0034(4) 0.0000(5) 0.0045(5)
C13C 0.0408(7) 0.0220(6) 0.0260(6) 0.0004(5) 0.0046(5) 0.0036(5)
C14C 0.0436(7) 0.0281(6) 0.0249(6) 0.0002(5) 0.0075(5) 0.0096(5)
C15C 0.0313(7) 0.0317(6) 0.0229(6) 0.0057(5) 0.0043(5) 0.0092(5)
C16C 0.0292(6) 0.0254(6) 0.0279(6) 0.0024(5) 0.0026(5) 0.0019(5)
C17C 0.0278(6) 0.0242(6) 0.0236(6) -0.0010(5) 0.0020(5) 0.0048(5)
C18C 0.0385(8) 0.0421(8) 0.0326(7) 0.0051(6) 0.0122(6) 0.0072(6)
C19C 0.0285(7) 0.0219(6) 0.0395(7) -0.0039(5) -0.0030(5) -0.0023(5)

loop_
_atom_type_symbol
_atom_type_description
_atom_type_scat_dispersion_real
_atom_type_scat_dispersion_imag
_atom_type_scat_source
C C 0.0181 0.0091 'International Tables Vol C Tables 4.2.6.8 and 6.1.1.4'
H H 0.0000 0.0000 'International Tables Vol C Tables 4.2.6.8 and 6.1.1.4'
F F 0.0727 0.0534 'International Tables Vol C Tables 4.2.6.8 and 6.1.1.4'
S S 0.3331 0.5567 'International Tables Vol C Tables 4.2.6.8 and 6.1.1.4'

loop_
_geom_angle_atom_site_label_1
_geom_angle_atom_site_label_2
_geom_angle_atom_site_label_3
_geom_angle
_geom_angle_site_symmetry_1
_geom_angle_site_symmetry_3
_geom_angle_publ_flag
C7 S1 C1 91.27(6) . . ?
C2 C1 S1 111.65(9) . . ?
C2 C1 C12 128.47(11) . . ?
C12 C1 S1 119.86(8) . . ?
C1 C2 H2 124.3 . . ?
C1 C2 C3 111.48(10) . . ?
C3 C2 H2 124.3 . . ?
C2 C3 C4 138.06(11) . . ?
C7 C3 C2 113.38(10) . . ?
C7 C3 C4 108.56(10) . . ?
C5 C4 C3 108.01(10) . . ?
C8 C4 C3 131.46(11) . . ?
C8 C4 C5 120.53(11) . . ?
C4 C5 C6 110.28(10) . . ?
C11 C5 C4 121.08(12) . . ?
C11 C5 C6 128.63(12) . . ?
C5 C6 H6 110.0 . . ?
C7 C6 C5 100.56(9) . . ?
C7 C6 H6 110.0 . . ?
C7 C6 C19 112.69(10) . . ?
C19 C6 C5 113.14(10) . . ?
C19 C6 H6 110.0 . . ?
C3 C7 S1 112.21(9) . . ?
C3 C7 C6 112.56(10) . . ?
C6 C7 S1 135.22(9) . . ?
C4 C8 H8 120.9 . . ?
C4 C8 C9 118.22(12) . . ?
C9 C8 H8 120.9 . . ?
C8 C9 H9 119.5 . . ?
C10 C9 C8 121.09(12) . . ?
C10 C9 H9 119.5 . . ?
C9 C10 H10 119.6 . . ?
C9 C10 C11 120.86(12) . . ?
C11 C10 H10 119.6 . . ?
C5 C11 C10 118.20(12) . . ?
C5 C11 H11 120.9 . . ?
C10 C11 H11 120.9 . . ?
C13 C12 C1 121.87(10) . . ?
C13 C12 C17 118.24(10) . . ?
C17 C12 C1 119.88(10) . . ?
C12 C13 H13 119.7 . . ?
C14 C13 C12 120.52(10) . . ?
C14 C13 H13 119.7 . . ?
C13 C14 H14 119.3 . . ?
C13 C14 C15 121.38(11) . . ?
C15 C14 H14 119.3 . . ?
C14 C15 C16 117.88(11) . . ?
C14 C15 C18 121.47(11) . . ?
C16 C15 C18 120.65(11) . . ?
C15 C16 H16 119.4 . . ?
C17 C16 C15 121.21(11) . . ?
C17 C16 H16 119.4 . . ?
C12 C17 H17 119.6 . . ?
C16 C17 C12 120.74(11) . . ?
C16 C17 H17 119.6 . . ?
C15 C18 H18A 109.5 . . ?
C15 C18 H18B 109.5 . . ?
C15 C18 H18C 109.5 . . ?
H18A C18 H18B 109.5 . . ?
H18A C18 H18C 109.5 . . ?
H18B C18 H18C 109.5 . . ?
F1 C19 C6 112.43(10) . . ?
F2 C19 F1 106.63(10) . . ?
F2 C19 F3 106.89(9) . . ?
F2 C19 C6 112.22(10) . . ?
F3 C19 F1 106.77(10) . . ?
F3 C19 C6 111.53(10) . . ?
C7A S1A C1A 91.31(6) . . ?
C2A C1A S1A 111.45(9) . . ?
C2A C1A C12A 128.40(11) . . ?
C12A C1A S1A 120.15(9) . . ?
C1A C2A H2A 124.1 . . ?
C1A C2A C3A 111.78(11) . . ?
C3A C2A H2A 124.1 . . ?
C2A C3A C4A 138.03(11) . . ?
C7A C3A C2A 113.23(11) . . ?
C7A C3A C4A 108.70(11) . . ?
C5A C4A C3A 108.02(11) . . ?
C8A C4A C3A 131.60(12) . . ?
C8A C4A C5A 120.37(12) . . ?
C4A C5A C6A 110.17(11) . . ?
C11A C5A C4A 121.32(12) . . ?
C11A C5A C6A 128.50(12) . . ?
C5A C6A H6A 110.4 . . ?
C7A C6A C5A 100.75(10) . . ?
C7A C6A H6A 110.4 . . ?
C7A C6A C19A 111.94(10) . . ?
C19A C6A C5A 112.61(10) . . ?
C19A C6A H6A 110.4 . . ?
C3A C7A S1A 112.23(10) . . ?
C3A C7A C6A 112.33(11) . . ?
C6A C7A S1A 135.42(9) . . ?
C4A C8A H8A 120.9 . . ?
C4A C8A C9A 118.18(12) . . ?
C9A C8A H8A 120.9 . . ?
C8A C9A H9A 119.4 . . ?
C10A C9A C8A 121.27(12) . . ?
C10A C9A H9A 119.4 . . ?
C9A C10A H10A 119.6 . . ?
C9A C10A C11A 120.76(13) . . ?
C11A C10A H10A 119.6 . . ?
C5A C11A C10A 118.06(13) . . ?
C5A C11A H11A 121.0 . . ?
C10A C11A H11A 121.0 . . ?
C13A C12A C1A 121.62(11) . . ?
C13A C12A C17A 118.18(11) . . ?
C17A C12A C1A 120.20(11) . . ?
C12A C13A H13A 119.7 . . ?
C14A C13A C12A 120.58(12) . . ?
C14A C13A H13A 119.7 . . ?
C13A C14A H14A 119.3 . . ?
C13A C14A C15A 121.40(12) . . ?
C15A C14A H14A 119.3 . . ?
C14A C15A C18A 121.09(12) . . ?
C16A C15A C14A 117.96(12) . . ?
C16A C15A C18A 120.95(12) . . ?
C15A C16A H16A 119.5 . . ?
C17A C16A C15A 121.06(12) . . ?
C17A C16A H16A 119.5 . . ?
C12A C17A H17A 119.6 . . ?
C16A C17A C12A 120.82(11) . . ?
C16A C17A H17A 119.6 . . ?
C15A C18A H18D 109.5 . . ?
C15A C18A H18E 109.5 . . ?
C15A C18A H18F 109.5 . . ?
H18D C18A H18E 109.5 . . ?
H18D C18A H18F 109.5 . . ?
H18E C18A H18F 109.5 . . ?
F1A C19A C6A 112.33(10) . . ?
F2A C19A F1A 106.56(10) . . ?
F2A C19A F3A 107.04(10) . . ?
F2A C19A C6A 112.37(11) . . ?
F3A C19A F1A 106.64(11) . . ?
F3A C19A C6A 111.52(10) . . ?
C7B S1B C1B 91.21(6) . . ?
C2B C1B S1B 111.62(9) . . ?
C2B C1B C12B 128.42(11) . . ?
C12B C1B S1B 119.96(9) . . ?
C1B C2B H2B 124.2 . . ?
C1B C2B C3B 111.58(10) . . ?
C3B C2B H2B 124.2 . . ?
C2B C3B C4B 137.97(11) . . ?
C7B C3B C2B 113.36(11) . . ?
C7B C3B C4B 108.65(10) . . ?
C5B C4B C3B 108.01(10) . . ?
C8B C4B C3B 131.39(11) . . ?
C8B C4B C5B 120.59(11) . . ?
C4B C5B C6B 110.23(10) . . ?
C11B C5B C4B 120.87(11) . . ?
C11B C5B C6B 128.90(11) . . ?
C5B C6B H6B 109.8 . . ?
C7B C6B C5B 100.60(9) . . ?
C7B C6B H6B 109.8 . . ?
C19B C6B C5B 113.17(10) . . ?
C19B C6B H6B 109.8 . . ?
C19B C6B C7B 113.27(10) . . ?
C3B C7B S1B 112.23(9) . . ?
C3B C7B C6B 112.46(10) . . ?
C6B C7B S1B 135.31(9) . . ?
C4B C8B H8B 120.8 . . ?
C4B C8B C9B 118.45(11) . . ?
C9B C8B H8B 120.8 . . ?
C8B C9B H9B 119.6 . . ?
C10B C9B C8B 120.83(12) . . ?
C10B C9B H9B 119.6 . . ?
C9B C10B H10B 119.6 . . ?
C9B C10B C11B 120.83(12) . . ?
C11B C10B H10B 119.6 . . ?
C5B C11B C10B 118.42(11) . . ?
C5B C11B H11B 120.8 . . ?
C10B C11B H11B 120.8 . . ?
C13B C12B C1B 121.86(10) . . ?
C17B C12B C1B 120.10(10) . . ?
C17B C12B C13B 118.03(11) . . ?
C12B C13B H13B 119.7 . . ?
C14B C13B C12B 120.63(10) . . ?
C14B C13B H13B 119.7 . . ?
C13B C14B H14B 119.3 . . ?
C13B C14B C15B 121.44(11) . . ?
C15B C14B H14B 119.3 . . ?
C14B C15B C16B 117.70(11) . . ?
C14B C15B C18B 121.63(11) . . ?
C16B C15B C18B 120.66(11) . . ?
C15B C16B H16B 119.3 . . ?
C17B C16B C15B 121.31(11) . . ?
C17B C16B H16B 119.3 . . ?
C12B C17B H17B 119.6 . . ?
C16B C17B C12B 120.86(11) . . ?
C16B C17B H17B 119.6 . . ?
C15B C18B H18G 109.5 . . ?
C15B C18B H18H 109.5 . . ?
C15B C18B H18I 109.5 . . ?
H18G C18B H18H 109.5 . . ?
H18G C18B H18I 109.5 . . ?
H18H C18B H18I 109.5 . . ?
F1B C19B F2B 106.70(10) . . ?
F1B C19B F3B 106.87(10) . . ?
F1B C19B C6B 112.91(10) . . ?
F2B C19B C6B 111.44(10) . . ?
F3B C19B F2B 106.87(9) . . ?
F3B C19B C6B 111.70(10) . . ?
C7C S1C C1C 91.22(6) . . ?
C2C C1C S1C 111.50(9) . . ?
C2C C1C C12C 128.27(11) . . ?
C12C C1C S1C 120.23(9) . . ?
C1C C2C H2C 124.2 . . ?
C1C C2C C3C 111.69(11) . . ?
C3C C2C H2C 124.2 . . ?
C2C C3C C4C 137.78(11) . . ?
C7C C3C C2C 113.38(11) . . ?
C7C C3C C4C 108.80(11) . . ?
C5C C4C C3C 107.83(10) . . ?
C8C C4C C3C 131.58(11) . . ?
C8C C4C C5C 120.59(11) . . ?
C4C C5C C6C 110.29(11) . . ?
C11C C5C C4C 120.83(12) . . ?
C11C C5C C6C 128.87(11) . . ?
C5C C6C H6C 110.1 . . ?
C7C C6C C5C 100.74(10) . . ?
C7C C6C H6C 110.1 . . ?
C7C C6C C19C 112.88(11) . . ?
C19C C6C C5C 112.65(10) . . ?
C19C C6C H6C 110.1 . . ?
C3C C7C S1C 112.20(10) . . ?
C3C C7C C6C 112.33(11) . . ?
C6C C7C S1C 135.41(9) . . ?
C4C C8C H8C 120.8 . . ?
C4C C8C C9C 118.45(12) . . ?
C9C C8C H8C 120.8 . . ?
C8C C9C H9C 119.6 . . ?
C10C C9C C8C 120.75(12) . . ?
C10C C9C H9C 119.6 . . ?
C9C C10C H10C 119.5 . . ?
C9C C10C C11C 120.92(12) . . ?
C11C C10C H10C 119.5 . . ?
C5C C11C C10C 118.47(12) . . ?
C5C C11C H11C 120.8 . . ?
C10C C11C H11C 120.8 . . ?
C13C C12C C1C 121.90(11) . . ?
C17C C12C C1C 119.84(11) . . ?
C17C C12C C13C 118.26(11) . . ?
C12C C13C H13C 119.8 . . ?
C14C C13C C12C 120.40(12) . . ?
C14C C13C H13C 119.8 . . ?
C13C C14C H14C 119.2 . . ?
C13C C14C C15C 121.58(12) . . ?
C15C C14C H14C 119.2 . . ?
C14C C15C C16C 117.86(12) . . ?
C14C C15C C18C 121.31(12) . . ?
C16C C15C C18C 120.83(12) . . ?
C15C C16C H16C 119.5 . . ?
C17C C16C C15C 120.98(12) . . ?
C17C C16C H16C 119.5 . . ?
C12C C17C H17C 119.5 . . ?
C16C C17C C12C 120.92(11) . . ?
C16C C17C H17C 119.5 . . ?
C15C C18C H18J 109.5 . . ?
C15C C18C H18K 109.5 . . ?
C15C C18C H18L 109.5 . . ?
H18J C18C H18K 109.5 . . ?
H18J C18C H18L 109.5 . . ?
H18K C18C H18L 109.5 . . ?
F1C C19C F2C 106.65(11) . . ?
F1C C19C F3C 106.85(11) . . ?
F1C C19C C6C 112.86(10) . . ?
F2C C19C C6C 111.58(11) . . ?
F3C C19C F2C 106.82(10) . . ?
F3C C19C C6C 111.72(11) . . ?

loop_
_geom_bond_atom_site_label_1
_geom_bond_atom_site_label_2
_geom_bond_distance
_geom_bond_site_symmetry_2
_geom_bond_publ_flag
S1 C1 1.7437(11) . ?
S1 C7 1.7066(12) . ?
F1 C19 1.3437(14) . ?
F2 C19 1.3411(14) . ?
F3 C19 1.3426(14) . ?
C1 C2 1.3754(16) . ?
C1 C12 1.4720(16) . ?
C2 H2 0.9500 . ?
C2 C3 1.4213(16) . ?
C3 C4 1.4680(16) . ?
C3 C7 1.3649(17) . ?
C4 C5 1.4033(17) . ?
C4 C8 1.3909(17) . ?
C5 C6 1.5325(16) . ?
C5 C11 1.3823(17) . ?
C6 H6 1.0000 . ?
C6 C7 1.5055(16) . ?
C6 C19 1.5076(17) . ?
C8 H8 0.9500 . ?
C8 C9 1.3974(18) . ?
C9 H9 0.9500 . ?
C9 C10 1.383(2) . ?
C10 H10 0.9500 . ?
C10 C11 1.402(2) . ?
C11 H11 0.9500 . ?
C12 C13 1.3969(16) . ?
C12 C17 1.3984(16) . ?
C13 H13 0.9500 . ?
C13 C14 1.3903(16) . ?
C14 H14 0.9500 . ?
C14 C15 1.3907(17) . ?
C15 C16 1.3959(17) . ?
C15 C18 1.5081(16) . ?
C16 H16 0.9500 . ?
C16 C17 1.3857(17) . ?
C17 H17 0.9500 . ?
C18 H18A 0.9800 . ?
C18 H18B 0.9800 . ?
C18 H18C 0.9800 . ?
S1A C1A 1.7474(12) . ?
S1A C7A 1.7064(13) . ?
F1A C19A 1.3444(15) . ?
F2A C19A 1.3409(16) . ?
F3A C19A 1.3420(15) . ?
C1A C2A 1.3737(17) . ?
C1A C12A 1.4679(17) . ?
C2A H2A 0.9500 . ?
C2A C3A 1.4214(17) . ?
C3A C4A 1.4657(17) . ?
C3A C7A 1.3671(17) . ?
C4A C5A 1.4037(18) . ?
C4A C8A 1.3934(17) . ?
C5A C6A 1.5322(17) . ?
C5A C11A 1.3824(18) . ?
C6A H6A 1.0000 . ?
C6A C7A 1.5042(17) . ?
C6A C19A 1.5114(17) . ?
C8A H8A 0.9500 . ?
C8A C9A 1.3962(19) . ?
C9A H9A 0.9500 . ?
C9A C10A 1.384(2) . ?
C10A H10A 0.9500 . ?
C10A C11A 1.404(2) . ?
C11A H11A 0.9500 . ?
C12A C13A 1.3968(17) . ?
C12A C17A 1.3974(17) . ?
C13A H13A 0.9500 . ?
C13A C14A 1.3861(18) . ?
C14A H14A 0.9500 . ?
C14A C15A 1.3931(19) . ?
C15A C16A 1.3924(18) . ?
C15A C18A 1.5061(18) . ?
C16A H16A 0.9500 . ?
C16A C17A 1.3883(18) . ?
C17A H17A 0.9500 . ?
C18A H18D 0.9800 . ?
C18A H18E 0.9800 . ?
C18A H18F 0.9800 . ?
S1B C1B 1.7448(12) . ?
S1B C7B 1.7096(12) . ?
F1B C19B 1.3399(14) . ?
F2B C19B 1.3447(15) . ?
F3B C19B 1.3415(14) . ?
C1B C2B 1.3762(16) . ?
C1B C12B 1.4702(16) . ?
C2B H2B 0.9500 . ?
C2B C3B 1.4211(16) . ?
C3B C4B 1.4689(16) . ?
C3B C7B 1.3646(16) . ?
C4B C5B 1.4044(17) . ?
C4B C8B 1.3899(17) . ?
C5B C6B 1.5331(16) . ?
C5B C11B 1.3812(17) . ?
C6B H6B 1.0000 . ?
C6B C7B 1.5080(16) . ?
C6B C19B 1.5083(17) . ?
C8B H8B 0.9500 . ?
C8B C9B 1.3967(17) . ?
C9B H9B 0.9500 . ?
C9B C10B 1.3859(19) . ?
C10B H10B 0.9500 . ?
C10B C11B 1.4025(18) . ?
C11B H11B 0.9500 . ?
C12B C13B 1.3986(16) . ?
C12B C17B 1.3969(16) . ?
C13B H13B 0.9500 . ?
C13B C14B 1.3876(17) . ?
C14B H14B 0.9500 . ?
C14B C15B 1.3925(17) . ?
C15B C16B 1.3946(17) . ?
C15B C18B 1.5085(17) . ?
C16B H16B 0.9500 . ?
C16B C17B 1.3854(17) . ?
C17B H17B 0.9500 . ?
C18B H18G 0.9800 . ?
C18B H18H 0.9800 . ?
C18B H18I 0.9800 . ?
S1C C1C 1.7488(12) . ?
S1C C7C 1.7084(13) . ?
F1C C19C 1.3403(15) . ?
F2C C19C 1.3462(16) . ?
F3C C19C 1.3425(16) . ?
C1C C2C 1.3736(17) . ?
C1C C12C 1.4706(17) . ?
C2C H2C 0.9500 . ?
C2C C3C 1.4210(17) . ?
C3C C4C 1.4693(17) . ?
C3C C7C 1.3652(17) . ?
C4C C5C 1.4050(17) . ?
C4C C8C 1.3898(17) . ?
C5C C6C 1.5318(17) . ?
C5C C11C 1.3848(18) . ?
C6C H6C 1.0000 . ?
C6C C7C 1.5062(17) . ?
C6C C19C 1.5103(17) . ?
C8C H8C 0.9500 . ?
C8C C9C 1.3985(18) . ?
C9C H9C 0.9500 . ?
C9C C10C 1.3889(19) . ?
C10C H10C 0.9500 . ?
C10C C11C 1.397(2) . ?
C11C H11C 0.9500 . ?
C12C C13C 1.3975(17) . ?
C12C C17C 1.3962(17) . ?
C13C H13C 0.9500 . ?
C13C C14C 1.3855(19) . ?
C14C H14C 0.9500 . ?
C14C C15C 1.3926(19) . ?
C15C C16C 1.3953(18) . ?
C15C C18C 1.5066(18) . ?
C16C H16C 0.9500 . ?
C16C C17C 1.3864(18) . ?
C17C H17C 0.9500 . ?
C18C H18J 0.9800 . ?
C18C H18K 0.9800 . ?
C18C H18L 0.9800 . ?

loop_
_geom_torsion_atom_site_label_1
_geom_torsion_atom_site_label_2
_geom_torsion_atom_site_label_3
_geom_torsion_atom_site_label_4
_geom_torsion
_geom_torsion_site_symmetry_1
_geom_torsion_site_symmetry_2
_geom_torsion_site_symmetry_3
_geom_torsion_site_symmetry_4
_geom_torsion_publ_flag
S1 C1 C2 C3 0.45(13) . . . . ?
S1 C1 C12 C13 -24.64(15) . . . . ?
S1 C1 C12 C17 153.79(9) . . . . ?
C1 S1 C7 C3 -0.21(9) . . . . ?
C1 S1 C7 C6 178.60(12) . . . . ?
C1 C2 C3 C4 178.98(13) . . . . ?
C1 C2 C3 C7 -0.62(15) . . . . ?
C1 C12 C13 C14 177.55(10) . . . . ?
C1 C12 C17 C16 -178.08(11) . . . . ?
C2 C1 C12 C13 157.15(12) . . . . ?
C2 C1 C12 C17 -24.41(18) . . . . ?
C2 C3 C4 C5 179.31(13) . . . . ?
C2 C3 C4 C8 -1.3(2) . . . . ?
C2 C3 C7 S1 0.51(13) . . . . ?
C2 C3 C7 C6 -178.58(9) . . . . ?
C3 C4 C5 C6 0.07(13) . . . . ?
C3 C4 C5 C11 -179.25(10) . . . . ?
C3 C4 C8 C9 -179.75(12) . . . . ?
C4 C3 C7 S1 -179.21(8) . . . . ?
C4 C3 C7 C6 1.70(13) . . . . ?
C4 C5 C6 C7 0.84(12) . . . . ?
C4 C5 C6 C19 121.26(11) . . . . ?
C4 C5 C11 C10 -0.93(18) . . . . ?
C4 C8 C9 C10 -0.74(18) . . . . ?
C5 C4 C8 C9 -0.45(17) . . . . ?
C5 C6 C7 S1 179.64(10) . . . . ?
C5 C6 C7 C3 -1.56(12) . . . . ?
C5 C6 C19 F1 -54.46(14) . . . . ?
C5 C6 C19 F2 65.73(13) . . . . ?
C5 C6 C19 F3 -174.35(10) . . . . ?
C6 C5 C11 C10 179.89(11) . . . . ?
C7 S1 C1 C2 -0.15(9) . . . . ?
C7 S1 C1 C12 -178.64(9) . . . . ?
C7 C3 C4 C5 -1.08(13) . . . . ?
C7 C3 C4 C8 178.29(12) . . . . ?
C7 C6 C19 F1 58.79(14) . . . . ?
C7 C6 C19 F2 178.99(9) . . . . ?
C7 C6 C19 F3 -61.10(13) . . . . ?
C8 C4 C5 C6 -179.38(10) . . . . ?
C8 C4 C5 C11 1.30(18) . . . . ?
C8 C9 C10 C11 1.1(2) . . . . ?
C9 C10 C11 C5 -0.27(19) . . . . ?
C11 C5 C6 C7 -179.91(12) . . . . ?
C11 C5 C6 C19 -59.48(16) . . . . ?
C12 C1 C2 C3 178.78(11) . . . . ?
C12 C13 C14 C15 0.08(17) . . . . ?
C13 C12 C17 C16 0.41(17) . . . . ?
C13 C14 C15 C16 1.23(17) . . . . ?
C13 C14 C15 C18 -178.06(11) . . . . ?
C14 C15 C16 C17 -1.74(17) . . . . ?
C15 C16 C17 C12 0.94(18) . . . . ?
C17 C12 C13 C14 -0.91(17) . . . . ?
C18 C15 C16 C17 177.56(11) . . . . ?
C19 C6 C7 S1 58.89(15) . . . . ?
C19 C6 C7 C3 -122.30(11) . . . . ?
S1A C1A C2A C3A 0.40(13) . . . . ?
S1A C1A C12A C13A -24.88(15) . . . . ?
S1A C1A C12A C17A 154.93(9) . . . . ?
C1A S1A C7A C3A 0.09(9) . . . . ?
C1A S1A C7A C6A -178.32(12) . . . . ?
C1A C2A C3A C4A 176.99(13) . . . . ?
C1A C2A C3A C7A -0.34(15) . . . . ?
C1A C12A C13A C14A -179.61(11) . . . . ?
C1A C12A C17A C16A 179.29(11) . . . . ?
C2A C1A C12A C13A 155.49(12) . . . . ?
C2A C1A C12A C17A -24.70(18) . . . . ?
C2A C3A C4A C5A -177.29(13) . . . . ?
C2A C3A C4A C8A 2.2(2) . . . . ?
C2A C3A C7A S1A 0.12(13) . . . . ?
C2A C3A C7A C6A 178.91(10) . . . . ?
C3A C4A C5A C6A -0.95(13) . . . . ?
C3A C4A C5A C11A 178.07(11) . . . . ?
C3A C4A C8A C9A -178.87(12) . . . . ?
C4A C3A C7A S1A -178.00(8) . . . . ?
C4A C3A C7A C6A 0.80(14) . . . . ?
C4A C5A C6A C7A 1.33(12) . . . . ?
C4A C5A C6A C19A -118.09(12) . . . . ?
C4A C5A C11A C10A 0.89(18) . . . . ?
C4A C8A C9A C10A 0.91(19) . . . . ?
C5A C4A C8A C9A 0.61(18) . . . . ?
C5A C6A C7A S1A 177.13(10) . . . . ?
C5A C6A C7A C3A -1.28(13) . . . . ?
C5A C6A C19A F1A 56.13(15) . . . . ?
C5A C6A C19A F2A -64.02(14) . . . . ?
C5A C6A C19A F3A 175.78(10) . . . . ?
C6A C5A C11A C10A 179.71(12) . . . . ?
C7A S1A C1A C2A -0.29(9) . . . . ?
C7A S1A C1A C12A -179.97(9) . . . . ?
C7A C3A C4A C5A 0.12(13) . . . . ?
C7A C3A C4A C8A 179.65(12) . . . . ?
C7A C6A C19A F1A -56.55(14) . . . . ?
C7A C6A C19A F2A -176.71(10) . . . . ?
C7A C6A C19A F3A 63.10(13) . . . . ?
C8A C4A C5A C6A 179.45(11) . . . . ?
C8A C4A C5A C11A -1.53(18) . . . . ?
C8A C9A C10A C11A -1.6(2) . . . . ?
C9A C10A C11A C5A 0.63(19) . . . . ?
C11A C5A C6A C7A -177.60(12) . . . . ?
C11A C5A C6A C19A 62.98(17) . . . . ?
C12A C1A C2A C3A -179.95(11) . . . . ?
C12A C13A C14A C15A 0.11(19) . . . . ?
C13A C12A C17A C16A -0.90(17) . . . . ?
C13A C14A C15A C16A -0.49(18) . . . . ?
C13A C14A C15A C18A -179.87(12) . . . . ?
C14A C15A C16A C17A 0.18(18) . . . . ?
C15A C16A C17A C12A 0.53(18) . . . . ?
C17A C12A C13A C14A 0.58(17) . . . . ?
C18A C15A C16A C17A 179.56(11) . . . . ?
C19A C6A C7A S1A -62.98(15) . . . . ?
C19A C6A C7A C3A 118.61(12) . . . . ?
S1B C1B C2B C3B -0.38(13) . . . . ?
S1B C1B C12B C13B 24.40(15) . . . . ?
S1B C1B C12B C17B -154.43(9) . . . . ?
C1B S1B C7B C3B -0.02(10) . . . . ?
C1B S1B C7B C6B -179.70(12) . . . . ?
C1B C2B C3B C4B -177.78(13) . . . . ?
C1B C2B C3B C7B 0.38(15) . . . . ?
C1B C12B C13B C14B -177.70(11) . . . . ?
C1B C12B C17B C16B 177.62(11) . . . . ?
C2B C1B C12B C13B -156.54(12) . . . . ?
C2B C1B C12B C17B 24.64(18) . . . . ?
C2B C3B C4B C5B 178.49(13) . . . . ?
C2B C3B C4B C8B -0.3(2) . . . . ?
C2B C3B C7B S1B -0.20(13) . . . . ?
C2B C3B C7B C6B 179.56(10) . . . . ?
C3B C4B C5B C6B 1.24(13) . . . . ?
C3B C4B C5B C11B -178.94(11) . . . . ?
C3B C4B C8B C9B 178.24(12) . . . . ?
C4B C3B C7B S1B 178.50(8) . . . . ?
C4B C3B C7B C6B -1.74(14) . . . . ?
C4B C5B C6B C7B -2.10(12) . . . . ?
C4B C5B C6B C19B -123.25(11) . . . . ?
C4B C5B C11B C10B 0.49(18) . . . . ?
C4B C8B C9B C10B 0.37(18) . . . . ?
C5B C4B C8B C9B -0.43(18) . . . . ?
C5B C6B C7B S1B -177.99(10) . . . . ?
C5B C6B C7B C3B 2.33(13) . . . . ?
C5B C6B C19B F1B 52.91(14) . . . . ?
C5B C6B C19B F2B -67.15(13) . . . . ?
C5B C6B C19B F3B 173.39(10) . . . . ?
C6B C5B C11B C10B -179.74(11) . . . . ?
C7B S1B C1B C2B 0.23(9) . . . . ?
C7B S1B C1B C12B 179.44(10) . . . . ?
C7B C3B C4B C5B 0.28(13) . . . . ?
C7B C3B C4B C8B -178.51(12) . . . . ?
C7B C6B C19B F1B -60.78(14) . . . . ?
C7B C6B C19B F2B 179.15(10) . . . . ?
C7B C6B C19B F3B 59.70(13) . . . . ?
C8B C4B C5B C6B -179.81(11) . . . . ?
C8B C4B C5B C11B 0.01(18) . . . . ?
C8B C9B C10B C11B 0.13(19) . . . . ?
C9B C10B C11B C5B -0.56(18) . . . . ?
C11B C5B C6B C7B 178.11(12) . . . . ?
C11B C5B C6B C19B 56.96(17) . . . . ?
C12B C1B C2B C3B -179.51(11) . . . . ?
C12B C13B C14B C15B 0.36(17) . . . . ?
C13B C12B C17B C16B -1.25(17) . . . . ?
C13B C14B C15B C16B -1.75(17) . . . . ?
C13B C14B C15B C18B 176.72(11) . . . . ?
C14B C15B C16B C17B 1.65(18) . . . . ?
C15B C16B C17B C12B -0.17(18) . . . . ?
C17B C12B C13B C14B 1.15(17) . . . . ?
C18B C15B C16B C17B -176.84(11) . . . . ?
C19B C6B C7B S1B -56.91(16) . . . . ?
C19B C6B C7B C3B 123.41(11) . . . . ?
S1C C1C C2C C3C -0.64(13) . . . . ?
S1C C1C C12C C13C 25.81(15) . . . . ?
S1C C1C C12C C17C -154.54(9) . . . . ?
C1C S1C C7C C3C 0.10(10) . . . . ?
C1C S1C C7C C6C 177.26(13) . . . . ?
C1C C2C C3C C4C -176.78(13) . . . . ?
C1C C2C C3C C7C 0.73(15) . . . . ?
C1C C12C C13C C14C 179.71(11) . . . . ?
C1C C12C C17C C16C -179.51(11) . . . . ?
C2C C1C C12C C13C -154.48(12) . . . . ?
C2C C1C C12C C17C 25.17(18) . . . . ?
C2C C3C C4C C5C 177.84(13) . . . . ?
C2C C3C C4C C8C -1.6(2) . . . . ?
C2C C3C C7C S1C -0.49(13) . . . . ?
C2C C3C C7C C6C -178.33(10) . . . . ?
C3C C4C C5C C6C -0.30(13) . . . . ?
C3C C4C C5C C11C -179.68(11) . . . . ?
C3C C4C C8C C9C 179.67(12) . . . . ?
C4C C3C C7C S1C 177.75(8) . . . . ?
C4C C3C C7C C6C -0.10(14) . . . . ?
C4C C5C C6C C7C 0.23(12) . . . . ?
C4C C5C C6C C19C 120.76(11) . . . . ?
C4C C5C C11C C10C -0.03(18) . . . . ?
C4C C8C C9C C10C -0.22(18) . . . . ?
C5C C4C C8C C9C 0.28(17) . . . . ?
C5C C6C C7C S1C -177.23(10) . . . . ?
C5C C6C C7C C3C -0.08(13) . . . . ?
C5C C6C C19C F1C -55.03(15) . . . . ?
C5C C6C C19C F2C 65.04(13) . . . . ?
C5C C6C C19C F3C -175.46(10) . . . . ?
C6C C5C C11C C10C -179.28(12) . . . . ?
C7C S1C C1C C2C 0.32(9) . . . . ?
C7C S1C C1C C12C -179.93(9) . . . . ?
C7C C3C C4C C5C 0.25(13) . . . . ?
C7C C3C C4C C8C -179.20(12) . . . . ?
C7C C6C C19C F1C 58.26(15) . . . . ?
C7C C6C C19C F2C 178.33(10) . . . . ?
C7C C6C C19C F3C -62.18(14) . . . . ?
C8C C4C C5C C6C 179.22(11) . . . . ?
C8C C4C C5C C11C -0.16(18) . . . . ?
C8C C9C C10C C11C 0.04(19) . . . . ?
C9C C10C C11C C5C 0.09(19) . . . . ?
C11C C5C C6C C7C 179.55(12) . . . . ?
C11C C5C C6C C19C -59.92(17) . . . . ?
C12C C1C C2C C3C 179.64(11) . . . . ?
C12C C13C C14C C15C -0.20(19) . . . . ?
C13C C12C C17C C16C 0.15(17) . . . . ?
C13C C14C C15C C16C 0.15(18) . . . . ?
C13C C14C C15C C18C 179.36(12) . . . . ?
C14C C15C C16C C17C 0.06(18) . . . . ?
C15C C16C C17C C12C -0.21(18) . . . . ?
C17C C12C C13C C14C 0.05(18) . . . . ?
C18C C15C C16C C17C -179.16(11) . . . . ?
C19C C6C C7C S1C 62.40(16) . . . . ?
C19C C6C C7C C3C -120.44(12) . . . . ?
